data_1569851
loop_
_publ_author_name
'Ishimaru, Yoshihiro'
'Ikeda, Ryo'
'Fujihara, Takashi'

_publ_section_title
;
 (31 E,32 Z,71 E,72
 Z)-4,8-Bis(3,5-dichlorophenyl)-14,33,53,73-tetrapropyl-11 H,32 H,51 H,72
 H-1,5(2,5),3,7(5,2)-tetrapyrrola-2,6(2,5)-dithiophenacyclooctaphane
;
_journal_coeditor_code XU4052
_journal_issue 9
_journal_name_full IUCrData
_journal_paper_doi 10.1107/S2414314623007666
_journal_volume 8
_journal_year 2023
_chemical_formula_iupac 'C50 H44 Cl4 N4 S2'
_chemical_formula_moiety 'C50 H44 Cl4 N4 S2'
_chemical_formula_sum 'C50 H44 Cl4 N4 S2'
_chemical_formula_weight 906.81
_chemical_name_systematic
(3^1^<i>E</i>,3^2^<i>Z</i>,7^1^<i>E</i>,7^2^<i>Z</i>)-4,8-Bis(3,5-dichlorophenyl)-1^4^,3^3^,5^3^,7^3^-tetrapropyl-1^1^<i>H</i>,3^2^<i>H</i>,5^1^<i>H</i>,7^2^<i>H</i>-1,5(2,5),3,7(5,2)-tetrapyrrola-2,6(2,5)-dithiophenacyclooctaphane
_space_group_crystal_system triclinic
_space_group_IT_number 2
_space_group_name_Hall '-P 1'
_space_group_name_H-M_alt 'P -1'
_atom_sites_solution_hydrogens mixed
_audit_creation_method SHELXL-2014
_cell_angle_alpha 104.3680(10)
_cell_angle_beta 91.4160(10)
_cell_angle_gamma 99.0300(10)
_cell_formula_units_Z 1
_cell_length_a 8.5016(11)
_cell_length_b 10.1996(16)
_cell_length_c 13.4724(16)
_cell_measurement_reflns_used 3988
_cell_measurement_temperature 200(2)
_cell_measurement_theta_max 27.88
_cell_measurement_theta_min 2.43
_cell_volume 1115.2(3)
_computing_cell_refinement
;
SAINT (Bruker 2014)
;
_computing_data_collection
;
APEX2 (Bruker 2014)
;
_computing_data_reduction
;
SAINT and XPREP (Bruker 2014)
;
_computing_molecular_graphics
;
ORTEP-3 for Windows (Farrugia, 2012)
;
_computing_publication_material
;
<i>XCIF</i> (Bruker, 2014)
;
_computing_structure_refinement
;
<i>SHELXL2014</i> (Sheldrick, 2015b)
;
_computing_structure_solution
;
<i>SHELXT2014</i> (Sheldrick, 2015a)
;
_diffrn_ambient_temperature 200(2)
_diffrn_detector_area_resol_mean 8.333
_diffrn_measured_fraction_theta_full 0.997
_diffrn_measured_fraction_theta_max 0.994
_diffrn_measurement_device_type 'Bruker APEXII CCD area-detector'
_diffrn_measurement_method '\f and \w'
_diffrn_radiation_monochromator 'Bruker Helios multilayer confocal mirror'
_diffrn_radiation_source 'Bruker TXS fine-focus rotating anode'
_diffrn_radiation_type MoK\a
_diffrn_radiation_wavelength 0.71073
_diffrn_reflns_av_R_equivalents 0.0253
_diffrn_reflns_av_unetI/netI 0.0321
_diffrn_reflns_limit_h_max 10
_diffrn_reflns_limit_h_min -10
_diffrn_reflns_limit_k_max 12
_diffrn_reflns_limit_k_min -12
_diffrn_reflns_limit_l_max 16
_diffrn_reflns_limit_l_min -16
_diffrn_reflns_number 11997
_diffrn_reflns_theta_full 25.242
_diffrn_reflns_theta_max 26.371
_diffrn_reflns_theta_min 1.564
_exptl_absorpt_coefficient_mu 0.400
_exptl_absorpt_correction_type multi-scan
_exptl_absorpt_process_details
;
(SADABS; Krause <i>et al.</i>,  2015)
;
_exptl_crystal_colour purple
_exptl_crystal_density_diffrn 1.350
_exptl_crystal_description Needle
_exptl_crystal_F_000 472
_exptl_crystal_size_max 0.120
_exptl_crystal_size_mid 0.040
_exptl_crystal_size_min 0.020
_refine_diff_density_max 0.249
_refine_diff_density_min -0.317
_refine_ls_extinction_method none
_refine_ls_goodness_of_fit_ref 1.219
_refine_ls_hydrogen_treatment mixed
_refine_ls_matrix_type full
_refine_ls_number_parameters 277
_refine_ls_number_reflns 4534
_refine_ls_number_restraints 0
_refine_ls_restrained_S_all 1.219
_refine_ls_R_factor_all 0.0454
_refine_ls_R_factor_gt 0.0340
_refine_ls_shift/su_max 0.000
_refine_ls_shift/su_mean 0.000
_refine_ls_structure_factor_coef Fsqd
_refine_ls_weighting_details 'w=1/[\s^2^(Fo^2^)+(0.0409P)^2^] where P=(Fo^2^+2Fc^2^)/3'
_refine_ls_weighting_scheme calc
_refine_ls_wR_factor_gt 0.0842
_refine_ls_wR_factor_ref 0.0895
_reflns_number_gt 3696
_reflns_number_total 4534
_reflns_threshold_expression 'I > 2\s(I)'
_cod_data_source_file xu4052.cif
_cod_data_source_block I
_cod_database_code 1569851
_shelx_space_group_comment
;
The symmetry employed for this shelxl refinement is uniquely defined
by the following loop, which should always be used as a source of
symmetry information in preference to the above space-group names.
They are only intended as comments.
;
_shelx_estimated_absorpt_t_min 0.954
_shelx_estimated_absorpt_t_max 0.992
_shelxl_version_number 2.014

loop_
_space_group_symop_operation_xyz
'x, y, z'
'-x, -y, -z'

loop_
_atom_site_type_symbol
_atom_site_label
_atom_site_fract_x
_atom_site_fract_y
_atom_site_fract_z
_atom_site_U_iso_or_equiv
_atom_site_adp_type
_atom_site_calc_flag
_atom_site_occupancy
_atom_site_disorder_assembly
_atom_site_disorder_group
C C1 0.83198(19) 0.42761(16) 0.57282(12) 0.0240(3) Uani d 1 . .
C C2 0.89838(19) 0.31039(15) 0.55421(12) 0.0257(4) Uani d 1 . .
H H2 1.0042 0.3083 0.5774 0.031 Uiso calc 1 . .
C C3 0.79371(19) 0.19374(16) 0.49733(12) 0.0267(4) Uani d 1 . .
H H3 0.8216 0.1047 0.4784 0.032 Uiso calc 1 . .
C C4 0.64726(19) 0.22118(15) 0.47183(12) 0.0242(4) Uani d 1 . .
C C5 0.51325(19) 0.12833(15) 0.41208(12) 0.0245(3) Uani d 1 . .
C C6 0.49544(19) -0.01215(16) 0.36638(12) 0.0261(4) Uani d 1 . .
H H6 0.5728 -0.0689 0.3702 0.031 Uiso calc 1 . .
C C7 0.34564(19) -0.05549(15) 0.31416(12) 0.0249(4) Uani d 1 . .
C C8 0.27007(19) 0.06199(15) 0.32911(12) 0.0239(3) Uani d 1 . .
C C9 0.11941(19) 0.08440(15) 0.29306(12) 0.0235(3) Uani d 1 . .
C C10 0.07289(19) 0.21206(15) 0.30979(12) 0.0242(3) Uani d 1 . .
C C11 -0.07339(19) 0.25311(16) 0.27662(12) 0.0241(3) Uani d 1 . .
C C12 -0.05427(19) 0.39144(16) 0.31603(12) 0.0264(4) Uani d 1 . .
H H12 -0.1287 0.4491 0.3081 0.032 Uiso calc 1 . .
C C13 0.09840(19) 0.43419(15) 0.37157(12) 0.0239(3) Uani d 1 . .
C C14 0.2943(2) -0.20088(15) 0.24958(12) 0.0268(4) Uani d 1 . .
H H14A 0.1762 -0.2215 0.2415 0.032 Uiso calc 1 . .
H H14B 0.3309 -0.2651 0.2859 0.032 Uiso calc 1 . .
C C15 0.3603(2) -0.22472(17) 0.14366(13) 0.0350(4) Uani d 1 . .
H H15A 0.3158 -0.1666 0.1049 0.042 Uiso calc 1 . .
H H15B 0.4777 -0.1962 0.1516 0.042 Uiso calc 1 . .
C C16 0.3206(3) -0.3744(2) 0.08244(16) 0.0564(6) Uani d 1 . .
H H16A 0.3605 -0.4328 0.1217 0.085 Uiso calc 1 . .
H H16B 0.3710 -0.3856 0.0169 0.085 Uiso calc 1 . .
H H16C 0.2046 -0.4010 0.0694 0.085 Uiso calc 1 . .
C C17 -0.21765(19) 0.16697(16) 0.21235(13) 0.0277(4) Uani d 1 . .
H H17A -0.2672 0.0985 0.2480 0.033 Uiso calc 1 . .
H H17B -0.1832 0.1163 0.1461 0.033 Uiso calc 1 . .
C C18 -0.3418(2) 0.25029(18) 0.19110(14) 0.0345(4) Uani d 1 . .
H H18A -0.2922 0.3195 0.1561 0.041 Uiso calc 1 . .
H H18B -0.3777 0.2999 0.2572 0.041 Uiso calc 1 . .
C C19 -0.4859(2) 0.1619(2) 0.12488(16) 0.0460(5) Uani d 1 . .
H H19A -0.4519 0.1158 0.0581 0.069 Uiso calc 1 . .
H H19B -0.5634 0.2200 0.1149 0.069 Uiso calc 1 . .
H H19C -0.5354 0.0929 0.1590 0.069 Uiso calc 1 . .
C C20 0.00756(19) -0.04103(15) 0.23484(12) 0.0238(3) Uani d 1 . .
C C21 -0.09188(19) -0.11751(15) 0.28815(13) 0.0254(4) Uani d 1 . .
H H21 -0.0922 -0.0879 0.3608 0.031 Uiso calc 1 . .
C C22 -0.18983(19) -0.23646(16) 0.23485(13) 0.0268(4) Uani d 1 . .
C C23 -0.1916(2) -0.28359(16) 0.12933(13) 0.0314(4) Uani d 1 . .
H H23 -0.2590 -0.3660 0.0935 0.038 Uiso calc 1 . .
C C24 -0.0920(2) -0.20670(17) 0.07785(13) 0.0315(4) Uani d 1 . .
C C25 0.00693(19) -0.08578(16) 0.12869(12) 0.0275(4) Uani d 1 . .
H H25 0.0735 -0.0342 0.0913 0.033 Uiso calc 1 . .
Cl Cl1 -0.31419(5) -0.33119(4) 0.30225(4) 0.03638(13) Uani d 1 . .
Cl Cl2 -0.08880(7) -0.26370(5) -0.05468(4) 0.05066(16) Uani d 1 . .
H H1N 0.353(2) 0.252(2) 0.4028(15) 0.050(6) Uiso d 1 . .
N N1 0.37688(16) 0.17056(14) 0.38987(11) 0.0262(3) Uani d 1 . .
N N2 0.17494(15) 0.32997(13) 0.36802(10) 0.0255(3) Uani d 1 . .
S S1 0.63866(5) 0.39334(4) 0.51941(3) 0.02906(12) Uani d 1 . .

loop_
_atom_site_aniso_label
_atom_site_aniso_U_11
_atom_site_aniso_U_22
_atom_site_aniso_U_33
_atom_site_aniso_U_12
_atom_site_aniso_U_13
_atom_site_aniso_U_23
C1 0.0230(8) 0.0203(8) 0.0263(8) 0.0017(6) -0.0030(7) 0.0032(7)
C2 0.0219(8) 0.0245(8) 0.0294(9) 0.0041(7) -0.0026(7) 0.0048(7)
C3 0.0286(9) 0.0178(8) 0.0317(9) 0.0059(7) 0.0004(7) 0.0016(7)
C4 0.0271(9) 0.0162(7) 0.0269(8) 0.0024(6) 0.0004(7) 0.0017(6)
C5 0.0242(8) 0.0199(8) 0.0275(8) 0.0023(6) -0.0003(7) 0.0033(7)
C6 0.0257(9) 0.0198(8) 0.0308(9) 0.0039(6) -0.0004(7) 0.0029(7)
C7 0.0275(9) 0.0186(8) 0.0262(8) 0.0004(7) 0.0027(7) 0.0032(7)
C8 0.0234(8) 0.0175(8) 0.0261(8) -0.0014(6) -0.0014(7) 0.0005(6)
C9 0.0237(8) 0.0204(8) 0.0229(8) -0.0004(6) 0.0012(7) 0.0019(6)
C10 0.0247(8) 0.0184(8) 0.0261(8) -0.0009(6) -0.0011(7) 0.0025(6)
C11 0.0235(8) 0.0222(8) 0.0242(8) 0.0001(6) -0.0007(7) 0.0038(7)
C12 0.0258(9) 0.0232(8) 0.0299(9) 0.0045(7) -0.0022(7) 0.0060(7)
C13 0.0252(8) 0.0196(8) 0.0251(8) 0.0016(6) -0.0008(7) 0.0038(7)
C14 0.0273(9) 0.0153(8) 0.0342(9) 0.0012(6) -0.0025(7) 0.0013(7)
C15 0.0388(11) 0.0252(9) 0.0362(10) 0.0046(8) 0.0025(8) -0.0003(8)
C16 0.0759(16) 0.0315(11) 0.0489(13) 0.0056(11) 0.0029(12) -0.0112(10)
C17 0.0260(9) 0.0231(8) 0.0298(9) -0.0009(7) -0.0028(7) 0.0025(7)
C18 0.0290(10) 0.0303(9) 0.0412(10) 0.0005(7) -0.0092(8) 0.0075(8)
C19 0.0346(11) 0.0455(12) 0.0538(13) -0.0041(9) -0.0158(9) 0.0136(10)
C20 0.0215(8) 0.0169(7) 0.0303(9) 0.0028(6) -0.0014(7) 0.0014(7)
C21 0.0244(9) 0.0207(8) 0.0295(9) 0.0048(6) -0.0008(7) 0.0030(7)
C22 0.0205(8) 0.0211(8) 0.0386(10) 0.0029(6) 0.0031(7) 0.0076(7)
C23 0.0276(9) 0.0221(8) 0.0376(10) -0.0033(7) -0.0056(8) -0.0001(7)
C24 0.0346(10) 0.0262(9) 0.0282(9) 0.0016(7) -0.0028(8) -0.0003(7)
C25 0.0271(9) 0.0224(8) 0.0302(9) -0.0005(7) -0.0003(7) 0.0044(7)
Cl1 0.0293(2) 0.0266(2) 0.0536(3) -0.00007(17) 0.0072(2) 0.0134(2)
Cl2 0.0637(4) 0.0443(3) 0.0294(3) -0.0123(2) -0.0027(2) -0.0038(2)
N1 0.0247(7) 0.0163(7) 0.0335(8) 0.0024(6) -0.0048(6) 0.0000(6)
N2 0.0252(7) 0.0168(6) 0.0306(7) 0.0004(5) -0.0027(6) 0.0012(6)
S1 0.0236(2) 0.0174(2) 0.0414(3) 0.00337(16) -0.00734(18) -0.00045(17)

loop_
_atom_type_symbol
_atom_type_description
_atom_type_scat_dispersion_real
_atom_type_scat_dispersion_imag
_atom_type_scat_source
C C 0.0033 0.0016 'International Tables Vol C Tables 4.2.6.8 and 6.1.1.4'
H H 0.0000 0.0000 'International Tables Vol C Tables 4.2.6.8 and 6.1.1.4'
N N 0.0061 0.0033 'International Tables Vol C Tables 4.2.6.8 and 6.1.1.4'
S S 0.1246 0.1234 'International Tables Vol C Tables 4.2.6.8 and 6.1.1.4'
Cl Cl 0.1484 0.1585 'International Tables Vol C Tables 4.2.6.8 and 6.1.1.4'

loop_
_geom_angle_atom_site_label_1
_geom_angle_atom_site_label_2
_geom_angle_atom_site_label_3
_geom_angle_site_symmetry_1
_geom_angle_site_symmetry_3
_geom_angle
_geom_angle_publ_flag
C2 C1 C13 . 2_666 129.06(15) ?
C2 C1 S1 . . 110.85(12) ?
C13 C1 S1 2_666 . 120.09(12) ?
C1 C2 C3 . . 113.04(15) ?
C1 C2 H2 . . 123.5 ?
C3 C2 H2 . . 123.5 ?
C4 C3 C2 . . 113.38(14) ?
C4 C3 H3 . . 123.3 ?
C2 C3 H3 . . 123.3 ?
C3 C4 C5 . . 128.64(14) ?
C3 C4 S1 . . 110.58(12) ?
C5 C4 S1 . . 120.77(12) ?
N1 C5 C6 . . 107.54(14) ?
N1 C5 C4 . . 122.37(14) ?
C6 C5 C4 . . 130.08(15) ?
C7 C6 C5 . . 108.72(14) ?
C7 C6 H6 . . 125.6 ?
C5 C6 H6 . . 125.6 ?
C6 C7 C8 . . 106.71(13) ?
C6 C7 C14 . . 121.77(14) ?
C8 C7 C14 . . 131.34(15) ?
N1 C8 C7 . . 106.51(14) ?
N1 C8 C9 . . 120.11(14) ?
C7 C8 C9 . . 133.36(14) ?
C10 C9 C8 . . 124.29(14) ?
C10 C9 C20 . . 119.73(14) ?
C8 C9 C20 . . 115.98(13) ?
C9 C10 N2 . . 120.08(14) ?
C9 C10 C11 . . 131.21(14) ?
N2 C10 C11 . . 108.71(13) ?
C12 C11 C10 . . 105.56(14) ?
C12 C11 C17 . . 124.79(15) ?
C10 C11 C17 . . 129.65(14) ?
C11 C12 C13 . . 107.51(14) ?
C11 C12 H12 . . 126.2 ?
C13 C12 H12 . . 126.2 ?
N2 C13 C12 . . 112.01(14) ?
N2 C13 C1 . 2_666 121.23(14) ?
C12 C13 C1 . 2_666 126.76(15) ?
C7 C14 C15 . . 112.74(13) ?
C7 C14 H14A . . 109.0 ?
C15 C14 H14A . . 109.0 ?
C7 C14 H14B . . 109.0 ?
C15 C14 H14B . . 109.0 ?
H14A C14 H14B . . 107.8 ?
C16 C15 C14 . . 112.51(15) ?
C16 C15 H15A . . 109.1 ?
C14 C15 H15A . . 109.1 ?
C16 C15 H15B . . 109.1 ?
C14 C15 H15B . . 109.1 ?
H15A C15 H15B . . 107.8 ?
C15 C16 H16A . . 109.5 ?
C15 C16 H16B . . 109.5 ?
H16A C16 H16B . . 109.5 ?
C15 C16 H16C . . 109.5 ?
H16A C16 H16C . . 109.5 ?
H16B C16 H16C . . 109.5 ?
C11 C17 C18 . . 113.31(13) ?
C11 C17 H17A . . 108.9 ?
C18 C17 H17A . . 108.9 ?
C11 C17 H17B . . 108.9 ?
C18 C17 H17B . . 108.9 ?
H17A C17 H17B . . 107.7 ?
C17 C18 C19 . . 112.65(15) ?
C17 C18 H18A . . 109.1 ?
C19 C18 H18A . . 109.1 ?
C17 C18 H18B . . 109.1 ?
C19 C18 H18B . . 109.1 ?
H18A C18 H18B . . 107.8 ?
C18 C19 H19A . . 109.5 ?
C18 C19 H19B . . 109.5 ?
H19A C19 H19B . . 109.5 ?
C18 C19 H19C . . 109.5 ?
H19A C19 H19C . . 109.5 ?
H19B C19 H19C . . 109.5 ?
C25 C20 C21 . . 119.52(14) ?
C25 C20 C9 . . 120.83(14) ?
C21 C20 C9 . . 119.58(14) ?
C22 C21 C20 . . 119.60(15) ?
C22 C21 H21 . . 120.2 ?
C20 C21 H21 . . 120.2 ?
C21 C22 C23 . . 121.91(15) ?
C21 C22 Cl1 . . 119.24(13) ?
C23 C22 Cl1 . . 118.85(12) ?
C24 C23 C22 . . 117.68(15) ?
C24 C23 H23 . . 121.2 ?
C22 C23 H23 . . 121.2 ?
C23 C24 C25 . . 122.05(16) ?
C23 C24 Cl2 . . 119.06(13) ?
C25 C24 Cl2 . . 118.88(13) ?
C24 C25 C20 . . 119.23(15) ?
C24 C25 H25 . . 120.4 ?
C20 C25 H25 . . 120.4 ?
C5 N1 C8 . . 110.52(13) ?
C5 N1 H1N . . 130.5(14) ?
C8 N1 H1N . . 118.7(14) ?
C13 N2 C10 . . 106.20(13) ?
C1 S1 C4 . . 92.15(8) ?

loop_
_geom_bond_atom_site_label_1
_geom_bond_atom_site_label_2
_geom_bond_site_symmetry_2
_geom_bond_distance
_geom_bond_publ_flag
C1 C2 . 1.371(2) ?
C1 C13 2_666 1.446(2) ?
C1 S1 . 1.7256(16) ?
C2 C3 . 1.406(2) ?
C2 H2 . 0.9500 ?
C3 C4 . 1.372(2) ?
C3 H3 . 0.9500 ?
C4 C5 . 1.442(2) ?
C4 S1 . 1.7274(15) ?
C5 N1 . 1.350(2) ?
C5 C6 . 1.394(2) ?
C6 C7 . 1.392(2) ?
C6 H6 . 0.9500 ?
C7 C8 . 1.420(2) ?
C7 C14 . 1.511(2) ?
C8 N1 . 1.3852(19) ?
C8 C9 . 1.430(2) ?
C9 C10 . 1.387(2) ?
C9 C20 . 1.496(2) ?
C10 N2 . 1.4088(18) ?
C10 C11 . 1.466(2) ?
C11 C12 . 1.360(2) ?
C11 C17 . 1.502(2) ?
C12 C13 . 1.431(2) ?
C12 H12 . 0.9500 ?
C13 N2 . 1.323(2) ?
C13 C1 2_666 1.446(2) ?
C14 C15 . 1.523(2) ?
C14 H14A . 0.9900 ?
C14 H14B . 0.9900 ?
C15 C16 . 1.524(2) ?
C15 H15A . 0.9900 ?
C15 H15B . 0.9900 ?
C16 H16A . 0.9800 ?
C16 H16B . 0.9800 ?
C16 H16C . 0.9800 ?
C17 C18 . 1.519(2) ?
C17 H17A . 0.9900 ?
C17 H17B . 0.9900 ?
C18 C19 . 1.520(2) ?
C18 H18A . 0.9900 ?
C18 H18B . 0.9900 ?
C19 H19A . 0.9800 ?
C19 H19B . 0.9800 ?
C19 H19C . 0.9800 ?
C20 C25 . 1.389(2) ?
C20 C21 . 1.393(2) ?
C21 C22 . 1.379(2) ?
C21 H21 . 0.9500 ?
C22 C23 . 1.382(2) ?
C22 Cl1 . 1.7431(16) ?
C23 C24 . 1.380(2) ?
C23 H23 . 0.9500 ?
C24 C25 . 1.387(2) ?
C24 Cl2 . 1.7375(18) ?
C25 H25 . 0.9500 ?
N1 H1N . 0.86(2) ?

loop_
_geom_hbond_atom_site_label_D
_geom_hbond_atom_site_label_H
_geom_hbond_atom_site_label_A
_geom_hbond_site_symmetry_A
_geom_hbond_distance_DH
_geom_hbond_distance_HA
_geom_hbond_distance_DA
_geom_hbond_angle_DHA
N1 H1N N2 . 0.86(2) 1.92(2) 2.6013(19) 135.7(18)
C14 H14A Cg4 1_555 0.99 2.61 3.492(2) 149
C14 H14B Cg1 2_656 0.99 2.83 3.522(2) 128
C19 H19C Cg2 1_455 0.99 2.90 3.713(2) 141

loop_
_geom_torsion_atom_site_label_1
_geom_torsion_atom_site_label_2
_geom_torsion_atom_site_label_3
_geom_torsion_atom_site_label_4
_geom_torsion_site_symmetry_1
_geom_torsion_site_symmetry_2
_geom_torsion_site_symmetry_3
_geom_torsion_site_symmetry_4
_geom_torsion
_geom_torsion_publ_flag
C13 C1 C2 C3 2_666 . . . 179.71(16) ?
S1 C1 C2 C3 . . . . -0.08(18) ?
C1 C2 C3 C4 . . . . 0.3(2) ?
C2 C3 C4 C5 . . . . 178.12(15) ?
C2 C3 C4 S1 . . . . -0.32(18) ?
C3 C4 C5 N1 . . . . -177.74(16) ?
S1 C4 C5 N1 . . . . 0.6(2) ?
C3 C4 C5 C6 . . . . 1.2(3) ?
S1 C4 C5 C6 . . . . 179.48(14) ?
N1 C5 C6 C7 . . . . 0.81(19) ?
C4 C5 C6 C7 . . . . -178.24(16) ?
C5 C6 C7 C8 . . . . -0.32(18) ?
C5 C6 C7 C14 . . . . 175.29(14) ?
C6 C7 C8 N1 . . . . -0.27(18) ?
C14 C7 C8 N1 . . . . -175.30(16) ?
C6 C7 C8 C9 . . . . 177.90(17) ?
C14 C7 C8 C9 . . . . 2.9(3) ?
N1 C8 C9 C10 . . . . 3.8(2) ?
C7 C8 C9 C10 . . . . -174.14(17) ?
N1 C8 C9 C20 . . . . -175.46(14) ?
C7 C8 C9 C20 . . . . 6.6(3) ?
C8 C9 C10 N2 . . . . -1.8(2) ?
C20 C9 C10 N2 . . . . 177.47(13) ?
C8 C9 C10 C11 . . . . 178.31(16) ?
C20 C9 C10 C11 . . . . -2.4(3) ?
C9 C10 C11 C12 . . . . 179.53(17) ?
N2 C10 C11 C12 . . . . -0.36(17) ?
C9 C10 C11 C17 . . . . -0.9(3) ?
N2 C10 C11 C17 . . . . 179.25(15) ?
C10 C11 C12 C13 . . . . -0.01(17) ?
C17 C11 C12 C13 . . . . -179.65(15) ?
C11 C12 C13 N2 . . . . 0.41(19) ?
C11 C12 C13 C1 . . . 2_666 -179.21(15) ?
C6 C7 C14 C15 . . . . -80.34(19) ?
C8 C7 C14 C15 . . . . 94.1(2) ?
C7 C14 C15 C16 . . . . 174.90(16) ?
C12 C11 C17 C18 . . . . 2.1(2) ?
C10 C11 C17 C18 . . . . -177.42(16) ?
C11 C17 C18 C19 . . . . 179.25(15) ?
C10 C9 C20 C25 . . . . 89.16(19) ?
C8 C9 C20 C25 . . . . -91.51(19) ?
C10 C9 C20 C21 . . . . -93.89(19) ?
C8 C9 C20 C21 . . . . 85.44(18) ?
C25 C20 C21 C22 . . . . -0.1(2) ?
C9 C20 C21 C22 . . . . -177.12(14) ?
C20 C21 C22 C23 . . . . 0.7(2) ?
C20 C21 C22 Cl1 . . . . -179.84(12) ?
C21 C22 C23 C24 . . . . -0.5(3) ?
Cl1 C22 C23 C24 . . . . -179.97(13) ?
C22 C23 C24 C25 . . . . -0.3(3) ?
C22 C23 C24 Cl2 . . . . 179.18(13) ?
C23 C24 C25 C20 . . . . 0.8(3) ?
Cl2 C24 C25 C20 . . . . -178.67(13) ?
C21 C20 C25 C24 . . . . -0.6(2) ?
C9 C20 C25 C24 . . . . 176.39(15) ?
C6 C5 N1 C8 . . . . -1.00(18) ?
C4 C5 N1 C8 . . . . 178.14(14) ?
C7 C8 N1 C5 . . . . 0.79(18) ?
C9 C8 N1 C5 . . . . -177.67(14) ?
C12 C13 N2 C10 . . . . -0.63(18) ?
C1 C13 N2 C10 2_666 . . . 179.02(14) ?
C9 C10 N2 C13 . . . . -179.30(14) ?
C11 C10 N2 C13 . . . . 0.61(17) ?
C2 C1 S1 C4 . . . . -0.08(13) ?
C13 C1 S1 C4 2_666 . . . -179.90(13) ?
C3 C4 S1 C1 . . . . 0.23(13) ?
C5 C4 S1 C1 . . . . -178.35(13) ?
